data_7128899
loop_
_publ_author_name
'Huang, Qiu-Qin'
'Hu, Mei-Yue'
'Li, Yan-Li'
'Chen, Nan-Nan'
'Li, Yi'
'Wei, Qiao-Hua'
'Fu, FengFu'

_publ_section_title
;
 Novel ultrabright luminescent copper nanoclusters and application in
 light-emitting devices.
;
_journal_issue 77
_journal_name_full 'Chemical communications (Cambridge, England)'
_journal_page_first 9890
_journal_page_last 9893
_journal_paper_doi 10.1039/d1cc03799d
_journal_volume 57
_journal_year 2021
_chemical_formula_sum 'C70 H60 Cl5 Cu4 N4 O4 P4'
_chemical_formula_weight 1576.51
_space_group_IT_number 2
_space_group_name_Hall '-P 1'
_space_group_name_H-M_alt 'P -1'
_symmetry_cell_setting triclinic
_symmetry_space_group_name_H-M 'P -1'
_atom_sites_solution_hydrogens geom
_atom_sites_solution_primary direct
_atom_sites_solution_secondary difmap
_audit_creation_method SHELXL-97
_audit_update_record
;
2021-05-31 deposited with the CCDC.	2021-08-24 downloaded from the CCDC.
;
_cell_angle_alpha 72.082(3)
_cell_angle_beta 84.734(3)
_cell_angle_gamma 88.356(3)
_cell_formula_units_Z 2
_cell_length_a 14.0903(5)
_cell_length_b 14.7705(4)
_cell_length_c 17.8312(7)
_cell_measurement_reflns_used 12239
_cell_measurement_temperature 293(2)
_cell_measurement_theta_max 30.7600
_cell_measurement_theta_min 2.4050
_cell_volume 3516.1(2)
_computing_cell_refinement 'CrysAlisPro 1.171.39.3a (Rigaku OD, 2015)'
_computing_data_collection 'CrysAlisPro 1.171.39.3a (Rigaku OD, 2015)'
_computing_data_reduction 'CrysAlisPro 1.171.39.3a (Rigaku OD, 2015)'
_computing_molecular_graphics 'Bruker SHELXTL'
_computing_publication_material 'Bruker SHELXTL'
_computing_structure_refinement 'SHELXL-97 (Sheldrick, 1997)'
_computing_structure_solution 'SHELXS-97 (Sheldrick, 1990)'
_diffrn_ambient_temperature 293(2)
_diffrn_measured_fraction_theta_full 0.958
_diffrn_measured_fraction_theta_max 0.958
_diffrn_measurement_device_type 'dtrek-CrysAlisPro-abstract goniometer imported rigaku-d*trek images'
_diffrn_measurement_method '\w scans'
_diffrn_radiation_monochromator graphite
_diffrn_radiation_source 'fine-focus sealed tube'
_diffrn_radiation_type MoK\a
_diffrn_radiation_wavelength 0.71073
_diffrn_reflns_av_R_equivalents 0.0299
_diffrn_reflns_av_sigmaI/netI 0.0450
_diffrn_reflns_limit_h_max 16
_diffrn_reflns_limit_h_min -16
_diffrn_reflns_limit_k_max 17
_diffrn_reflns_limit_k_min -17
_diffrn_reflns_limit_l_max 18
_diffrn_reflns_limit_l_min -21
_diffrn_reflns_number 25450
_diffrn_reflns_theta_full 25.00
_diffrn_reflns_theta_max 25.00
_diffrn_reflns_theta_min 1.58
_diffrn_standards_decay_% none
_diffrn_standards_interval_count none
_diffrn_standards_interval_time none
_diffrn_standards_number none
_exptl_absorpt_coefficient_mu 1.524
_exptl_absorpt_correction_T_max 1.00000
_exptl_absorpt_correction_T_min 0.91784
_exptl_absorpt_correction_type multi-scan
_exptl_crystal_colour yellow-green
_exptl_crystal_density_diffrn 1.489
_exptl_crystal_density_method 'not measured'
_exptl_crystal_description rod
_exptl_crystal_F_000 1602
_exptl_crystal_size_max 0.23
_exptl_crystal_size_mid 0.20
_exptl_crystal_size_min 0.18
_refine_diff_density_max 1.129
_refine_diff_density_min -1.183
_refine_diff_density_rms 0.205
_refine_ls_extinction_method none
_refine_ls_goodness_of_fit_ref 1.153
_refine_ls_hydrogen_treatment contr
_refine_ls_matrix_type full
_refine_ls_number_parameters 820
_refine_ls_number_reflns 11869
_refine_ls_number_restraints 0
_refine_ls_restrained_S_all 1.153
_refine_ls_R_factor_all 0.0534
_refine_ls_R_factor_gt 0.0429
_refine_ls_shift/su_max 0.001
_refine_ls_shift/su_mean 0.000
_refine_ls_structure_factor_coef Fsqd
_refine_ls_weighting_details 'calc w=1/[\s^2^(Fo^2^)+(0.0793P)^2^+0.2635P] where P=(Fo^2^+2Fc^2^)/3'
_refine_ls_weighting_scheme calc
_refine_ls_wR_factor_gt 0.1291
_refine_ls_wR_factor_ref 0.1346
_reflns_number_gt 9673
_reflns_number_total 11869
_reflns_threshold_expression >2sigma(I)
_cod_data_source_file d1cc03799d2.cif
_cod_data_source_block w
_cod_depositor_comments
;
The following automatic conversions were performed:

data item '_symmetry_cell_setting' value 'Triclinic' was changed to
'triclinic' in accordance with the
/home/data/users/saulius/crontab/automatic-downloads/rss-feeds/RSC/lib/dictionaries/cif_core.dic
dictionary named 'cif_core.dic' version 2.4.2 last updated on
2011-04-26.

Automatic conversion script
Id: cif_fix_values 7556 2019-12-06 15:28:31Z antanas 

 Adding full bibliography for 7128899--7128900.cif.
;
_cod_original_sg_symbol_H-M P-1
_cod_database_code 7128899

loop_
_symmetry_equiv_pos_as_xyz
'x, y, z'
'-x, -y, -z'

loop_
_atom_site_label
_atom_site_type_symbol
_atom_site_fract_x
_atom_site_fract_y
_atom_site_fract_z
_atom_site_U_iso_or_equiv
_atom_site_adp_type
_atom_site_occupancy
_atom_site_symmetry_multiplicity
_atom_site_calc_flag
_atom_site_refinement_flags
_atom_site_disorder_assembly
_atom_site_disorder_group
Cu1 Cu 0.63810(3) 0.74636(3) 0.19405(3) 0.02004(13) Uani 1 1 d . . .
Cu2 Cu 0.45727(3) 0.81905(3) 0.20023(3) 0.01893(13) Uani 1 1 d . . .
Cu3 Cu 0.47376(3) 0.61236(3) 0.24813(3) 0.01838(12) Uani 1 1 d . . .
Cu4 Cu 0.54475(3) 0.69256(3) 0.34145(3) 0.01875(13) Uani 1 1 d . . .
Cl1 Cl 0.58306(6) 0.89216(6) 0.10077(5) 0.0214(2) Uani 1 1 d . . .
Cl01 Cl -0.13635(12) 0.02967(12) 0.44847(12) 0.0812(5) Uani 1 1 d . . .
Cl2 Cl 0.48277(7) 0.53276(6) 0.38715(5) 0.0227(2) Uani 1 1 d . . .
Cl02 Cl 0.07190(10) 0.24124(11) 0.44214(10) 0.0652(4) Uani 1 1 d . . .
Cl3 Cl -0.10184(8) 0.24525(8) 0.20146(8) 0.0452(3) Uani 1 1 d . . .
P1 P 0.67762(7) 0.64725(7) 0.12371(6) 0.0185(2) Uani 1 1 d . . .
P2 P 0.41839(7) 0.89735(6) 0.28856(6) 0.0165(2) Uani 1 1 d . . .
P3 P 0.32475(6) 0.63259(6) 0.21527(6) 0.0165(2) Uani 1 1 d . . .
P4 P 0.69160(7) 0.69591(7) 0.37515(6) 0.0186(2) Uani 1 1 d . . .
O1 O -0.1129(4) 0.1514(4) 0.2006(4) 0.129(2) Uani 1 1 d . . .
O2 O -0.1366(3) 0.3031(5) 0.1295(3) 0.114(2) Uani 1 1 d . . .
O3 O -0.0055(2) 0.2616(3) 0.2041(3) 0.0794(14) Uani 1 1 d . . .
O4 O -0.1564(3) 0.2569(3) 0.2711(2) 0.0621(10) Uani 1 1 d . . .
N00E N 0.4481(2) 0.7435(2) 0.41290(17) 0.0184(7) Uani 1 1 d . . .
N00F N 0.3658(2) 0.8071(2) 0.11755(18) 0.0197(7) Uani 1 1 d . . .
N00G N 0.5572(2) 0.5106(2) 0.21625(18) 0.0197(7) Uani 1 1 d . . .
N00H N 0.7438(2) 0.8135(2) 0.23140(18) 0.0209(7) Uani 1 1 d . . .
C00I C 0.4384(3) 0.6882(3) 0.4886(2) 0.0245(9) Uani 1 1 d . . .
H00A H 0.4787 0.6361 0.5041 0.029 Uiso 1 1 calc R . .
C00J C 0.3719(3) 0.7045(3) 0.5446(2) 0.0268(9) Uani 1 1 d . . .
H00B H 0.3672 0.6643 0.5964 0.032 Uiso 1 1 calc R . .
C00K C 0.3906(2) 0.8203(2) 0.3911(2) 0.0169(8) Uani 1 1 d . . .
C00L C 0.6394(3) 0.5229(3) 0.1688(2) 0.0190(8) Uani 1 1 d . . .
C00M C 0.3124(3) 0.9736(3) 0.2729(2) 0.0223(8) Uani 1 1 d . . .
C00N C 0.3205(3) 0.8407(3) 0.4442(2) 0.0250(9) Uani 1 1 d . . .
H00C H 0.2800 0.8926 0.4280 0.030 Uiso 1 1 calc R . .
C00P C 0.7734(3) 0.5985(3) 0.3740(2) 0.0221(8) Uani 1 1 d . . .
C00Q C 0.6178(3) 0.6835(3) 0.0318(2) 0.0213(8) Uani 1 1 d . . .
C00R C 0.3626(3) 0.8813(3) 0.0507(2) 0.0269(9) Uani 1 1 d . . .
H00D H 0.3971 0.9358 0.0462 0.032 Uiso 1 1 calc R . .
C00S C 0.5105(3) 0.9736(2) 0.3041(2) 0.0192(8) Uani 1 1 d . . .
C00T C 0.6426(3) 0.7706(3) -0.0231(2) 0.0306(10) Uani 1 1 d . . .
H00E H 0.6938 0.8044 -0.0159 0.037 Uiso 1 1 calc R . .
C00U C 0.7446(3) 0.5267(3) 0.3459(2) 0.0239(9) Uani 1 1 d . . .
H00F H 0.6822 0.5256 0.3332 0.029 Uiso 1 1 calc R . .
C00V C 0.3127(3) 0.7815(3) 0.5217(2) 0.0299(10) Uani 1 1 d . . .
H00G H 0.2672 0.7942 0.5584 0.036 Uiso 1 1 calc R . .
C00W C 0.6527(3) 1.0908(3) 0.3225(2) 0.0280(9) Uani 1 1 d . . .
H00H H 0.7008 1.1291 0.3287 0.034 Uiso 1 1 calc R . .
C00X C 0.1909(3) 0.3705(3) 0.1764(2) 0.0281(9) Uani 1 1 d . . .
H00I H 0.1657 0.3163 0.1697 0.034 Uiso 1 1 calc R . .
C00Y C 0.2665(3) 0.5322(2) 0.1981(2) 0.0180(8) Uani 1 1 d . . .
C00Z C 0.6908(3) 0.4459(3) 0.1571(2) 0.0267(9) Uani 1 1 d . . .
H00J H 0.7473 0.4557 0.1244 0.032 Uiso 1 1 calc R . .
C01A C 0.5156(4) 0.7567(4) -0.0995(3) 0.0437(12) Uani 1 1 d . . .
H01A H 0.4808 0.7814 -0.1432 0.052 Uiso 1 1 calc R . .
C01B C 0.5736(3) 0.3421(3) 0.2429(2) 0.0266(9) Uani 1 1 d . . .
H01B H 0.5495 0.2814 0.2686 0.032 Uiso 1 1 calc R . .
C01C C 0.3114(3) 0.8805(3) -0.0107(2) 0.0318(10) Uani 1 1 d . . .
H01C H 0.3106 0.9336 -0.0553 0.038 Uiso 1 1 calc R . .
C01D C 0.5918(4) 0.8076(3) -0.0886(3) 0.0413(12) Uani 1 1 d . . .
H01D H 0.6086 0.8662 -0.1251 0.050 Uiso 1 1 calc R . .
C01E C 0.5830(3) 1.0558(3) 0.3829(3) 0.0344(10) Uani 1 1 d . . .
H01E H 0.5827 1.0717 0.4295 0.041 Uiso 1 1 calc R . .
C01F C 0.5129(3) 0.9967(3) 0.3740(2) 0.0275(9) Uani 1 1 d . . .
H01F H 0.4666 0.9720 0.4155 0.033 Uiso 1 1 calc R . .
C01G C 0.2844(3) 0.3970(3) 0.1487(2) 0.0285(9) Uani 1 1 d . . .
H01G H 0.3218 0.3612 0.1226 0.034 Uiso 1 1 calc R . .
C01H C 0.8993(3) 0.4557(3) 0.3570(3) 0.0331(10) Uani 1 1 d . . .
H01H H 0.9412 0.4080 0.3513 0.040 Uiso 1 1 calc R . .
C01J C 0.2994(3) 1.0573(3) 0.2921(3) 0.0342(10) Uani 1 1 d . . .
H01I H 0.3482 1.0805 0.3128 0.041 Uiso 1 1 calc R . .
C01K C 0.5812(3) 1.0103(3) 0.2433(2) 0.0269(9) Uani 1 1 d . . .
H01J H 0.5814 0.9953 0.1963 0.032 Uiso 1 1 calc R . .
C01L C 0.2360(3) 0.6673(3) 0.2829(2) 0.0222(8) Uani 1 1 d . . .
C01M C 0.1352(3) 0.4251(3) 0.2139(2) 0.0283(9) Uani 1 1 d . . .
H01K H 0.0721 0.4082 0.2314 0.034 Uiso 1 1 calc R . .
C01N C 0.8664(3) 0.5962(3) 0.3949(3) 0.0319(10) Uani 1 1 d . . .
H01L H 0.8866 0.6428 0.4151 0.038 Uiso 1 1 calc R . .
C01O C 0.2636(3) 0.7229(3) 0.0620(2) 0.0281(9) Uani 1 1 d . . .
H01M H 0.2306 0.6675 0.0667 0.034 Uiso 1 1 calc R . .
C01P C 0.2480(3) 0.6361(3) 0.3632(2) 0.0304(10) Uani 1 1 d . . .
H01N H 0.3030 0.6033 0.3808 0.036 Uiso 1 1 calc R . .
C01Q C 0.6612(3) 0.8005(3) 0.4806(3) 0.0338(10) Uani 1 1 d . . .
H01O H 0.6470 0.8499 0.4362 0.041 Uiso 1 1 calc R . .
C01R C 0.2612(3) 0.8004(3) -0.0058(3) 0.0356(11) Uani 1 1 d . . .
H01P H 0.2263 0.7981 -0.0470 0.043 Uiso 1 1 calc R . .
C01S C 0.8362(3) 0.6188(3) 0.0231(3) 0.0351(10) Uani 1 1 d . . .
H01Q H 0.7927 0.6144 -0.0118 0.042 Uiso 1 1 calc R . .
C01T C 0.6495(3) 0.8137(3) 0.5532(3) 0.0402(11) Uani 1 1 d . . .
H01R H 0.6286 0.8722 0.5580 0.048 Uiso 1 1 calc R . .
C01U C 0.6514(3) 1.0690(3) 0.2524(3) 0.0328(10) Uani 1 1 d . . .
H01S H 0.6980 1.0939 0.2112 0.039 Uiso 1 1 calc R . .
C01V C 0.6687(3) 0.7398(4) 0.6202(3) 0.0401(12) Uani 1 1 d . . .
H01T H 0.6600 0.7480 0.6700 0.048 Uiso 1 1 calc R . .
C01W C 0.8692(3) 0.6414(3) 0.1450(2) 0.0293(9) Uani 1 1 d . . .
H01U H 0.8489 0.6539 0.1920 0.035 Uiso 1 1 calc R . .
C01X C 0.7004(3) 0.6548(3) 0.6120(3) 0.0394(11) Uani 1 1 d . . .
H01V H 0.7133 0.6054 0.6569 0.047 Uiso 1 1 calc R . .
C01Y C 0.4916(3) 0.6695(4) -0.0457(3) 0.0410(12) Uani 1 1 d . . .
H01W H 0.4408 0.6353 -0.0531 0.049 Uiso 1 1 calc R . .
C01Z C 0.2149(3) 1.1066(3) 0.2808(3) 0.0387(11) Uani 1 1 d . . .
H01X H 0.2075 1.1630 0.2935 0.046 Uiso 1 1 calc R . .
C02A C 0.9964(3) 0.6132(4) 0.0558(3) 0.0496(13) Uani 1 1 d . . .
H02A H 1.0611 0.6054 0.0435 0.060 Uiso 1 1 calc R . .
C02B C 0.0978(3) 0.7032(4) 0.3910(4) 0.0520(15) Uani 1 1 d . . .
H02B H 0.0513 0.7149 0.4274 0.062 Uiso 1 1 calc R . .
C02C C 0.9653(3) 0.6291(4) 0.1265(3) 0.0464(13) Uani 1 1 d . . .
H02C H 1.0091 0.6316 0.1617 0.056 Uiso 1 1 calc R . .
C02D C 0.0855(3) 0.7355(4) 0.3121(4) 0.0520(14) Uani 1 1 d . . .
H02D H 0.0310 0.7699 0.2950 0.062 Uiso 1 1 calc R . .
C02E C 0.1433(4) 1.0744(4) 0.2519(3) 0.0547(14) Uani 1 1 d . . .
H02E H 0.0863 1.1079 0.2446 0.066 Uiso 1 1 calc R . .
C02F C 0.2394(3) 0.9418(4) 0.2431(4) 0.0560(16) Uani 1 1 d . . .
H02F H 0.2466 0.8860 0.2293 0.067 Uiso 1 1 calc R . .
C02I C 0.1550(4) 0.9913(4) 0.2330(4) 0.075(2) Uani 1 1 d . . .
H02G H 0.1053 0.9681 0.2132 0.090 Uiso 1 1 calc R . .
C02J C -0.0377(5) 0.1624(6) 0.4692(5) 0.108(3) Uani 1 1 d . . .
H02H H -0.0371 0.1177 0.5221 0.129 Uiso 1 1 calc R . .
H02I H -0.0958 0.1997 0.4658 0.129 Uiso 1 1 calc R . .
C02K C -0.0283(6) 0.1170(7) 0.4132(4) 0.118(3) Uani 1 1 d . . .
H02J H 0.0318 0.0831 0.4140 0.141 Uiso 1 1 calc R . .
H02K H -0.0341 0.1607 0.3606 0.141 Uiso 1 1 calc R . .
C010 C 0.5260(3) 0.4213(3) 0.2526(2) 0.0236(8) Uani 1 1 d . . .
H01Y H 0.4699 0.4126 0.2858 0.028 Uiso 1 1 calc R . .
C011 C 0.5433(3) 0.6327(3) 0.0197(2) 0.0313(10) Uani 1 1 d . . .
H01Z H 0.5276 0.5735 0.0556 0.038 Uiso 1 1 calc R . .
C012 C 0.8083(3) 0.4563(3) 0.3366(2) 0.0292(10) Uani 1 1 d . . .
H02L H 0.7888 0.4096 0.3163 0.035 Uiso 1 1 calc R . .
C013 C 0.1729(3) 0.5045(3) 0.2257(2) 0.0229(9) Uani 1 1 d . . .
H02M H 0.1353 0.5397 0.2522 0.028 Uiso 1 1 calc R . .
C014 C 0.8033(3) 0.6352(3) 0.0938(2) 0.0245(9) Uani 1 1 d . . .
C015 C 0.3220(3) 0.4772(3) 0.1600(2) 0.0243(9) Uani 1 1 d . . .
H02N H 0.3850 0.4943 0.1420 0.029 Uiso 1 1 calc R . .
C016 C 0.7138(3) 0.6407(3) 0.5387(2) 0.0278(9) Uani 1 1 d . . .
H02O H 0.7357 0.5824 0.5344 0.033 Uiso 1 1 calc R . .
C017 C 0.3156(2) 0.7289(2) 0.1227(2) 0.0184(8) Uani 1 1 d . . .
C018 C 0.6570(3) 0.3544(3) 0.1945(3) 0.0293(10) Uani 1 1 d . . .
H02P H 0.6903 0.3022 0.1869 0.035 Uiso 1 1 calc R . .
C019 C 0.6944(3) 0.7139(3) 0.4717(2) 0.0222(8) Uani 1 1 d . . .
C020 C 0.7607(3) 0.7967(3) 0.3074(2) 0.0211(8) Uani 1 1 d . . .
C021 C 0.7937(3) 0.8826(3) 0.1759(3) 0.0299(9) Uani 1 1 d . . .
H02Q H 0.7838 0.8933 0.1231 0.036 Uiso 1 1 calc R . .
C022 C 0.9296(3) 0.5252(3) 0.3860(3) 0.0380(11) Uani 1 1 d . . .
H02R H 0.9918 0.5247 0.3996 0.046 Uiso 1 1 calc R . .
C023 C 0.8254(3) 0.8504(3) 0.3306(3) 0.0297(9) Uani 1 1 d . . .
H02S H 0.8358 0.8376 0.3836 0.036 Uiso 1 1 calc R . .
C024 C 0.1539(3) 0.7175(3) 0.2571(3) 0.0353(10) Uani 1 1 d . . .
H02T H 0.1449 0.7389 0.2035 0.042 Uiso 1 1 calc R . .
C026 C 0.8739(3) 0.9232(3) 0.2729(3) 0.0351(11) Uani 1 1 d . . .
H02U H 0.9161 0.9615 0.2867 0.042 Uiso 1 1 calc R . .
C027 C 0.1784(3) 0.6533(4) 0.4172(3) 0.0461(13) Uani 1 1 d . . .
H02V H 0.1862 0.6313 0.4711 0.055 Uiso 1 1 calc R . .
C028 C 0.8590(3) 0.9382(3) 0.1946(3) 0.0345(10) Uani 1 1 d . . .
H02W H 0.8925 0.9854 0.1549 0.041 Uiso 1 1 calc R . .
C029 C 0.9323(3) 0.6088(4) 0.0041(3) 0.0454(12) Uani 1 1 d . . .
H02X H 0.9533 0.5991 -0.0439 0.055 Uiso 1 1 calc R . .

loop_
_atom_site_aniso_label
_atom_site_aniso_U_11
_atom_site_aniso_U_22
_atom_site_aniso_U_33
_atom_site_aniso_U_23
_atom_site_aniso_U_13
_atom_site_aniso_U_12
Cu1 0.0216(3) 0.0192(2) 0.0210(2) -0.00886(19) -0.00156(19) 0.00169(19)
Cu2 0.0202(3) 0.0174(2) 0.0204(2) -0.00747(19) -0.00221(19) 0.00098(18)
Cu3 0.0180(3) 0.0177(2) 0.0208(2) -0.00742(19) -0.00385(19) 0.00260(18)
Cu4 0.0175(3) 0.0190(2) 0.0218(2) -0.00883(19) -0.00332(19) 0.00250(18)
Cl1 0.0244(5) 0.0176(5) 0.0204(5) -0.0039(4) 0.0002(4) -0.0002(4)
Cl01 0.0666(10) 0.0667(10) 0.1240(15) -0.0406(10) -0.0432(10) 0.0156(8)
Cl2 0.0309(5) 0.0165(4) 0.0198(5) -0.0037(4) -0.0042(4) 0.0008(4)
Cl02 0.0417(8) 0.0722(10) 0.0797(10) -0.0216(8) -0.0030(7) 0.0053(7)
Cl3 0.0221(6) 0.0400(7) 0.0715(9) -0.0142(6) -0.0043(6) 0.0006(5)
P1 0.0172(5) 0.0212(5) 0.0192(5) -0.0094(4) -0.0015(4) 0.0014(4)
P2 0.0166(5) 0.0132(5) 0.0198(5) -0.0056(4) -0.0009(4) 0.0018(4)
P3 0.0156(5) 0.0153(5) 0.0191(5) -0.0057(4) -0.0022(4) 0.0007(4)
P4 0.0176(5) 0.0186(5) 0.0219(5) -0.0088(4) -0.0051(4) 0.0031(4)
O1 0.131(5) 0.094(4) 0.184(6) -0.089(4) 0.064(4) -0.072(4)
O2 0.063(3) 0.191(6) 0.066(3) -0.016(3) 0.000(2) 0.064(3)
O3 0.029(2) 0.088(3) 0.128(4) -0.041(3) -0.013(2) -0.011(2)
O4 0.056(2) 0.066(3) 0.066(3) -0.023(2) -0.011(2) 0.0195(19)
N00E 0.0213(17) 0.0166(16) 0.0180(16) -0.0058(13) -0.0024(13) -0.0014(13)
N00F 0.0194(17) 0.0180(16) 0.0229(17) -0.0075(13) -0.0029(13) 0.0008(13)
N00G 0.0216(17) 0.0185(16) 0.0206(16) -0.0083(13) -0.0041(14) 0.0033(13)
N00H 0.0187(17) 0.0191(16) 0.0251(18) -0.0074(14) 0.0001(14) 0.0005(13)
C00I 0.031(2) 0.022(2) 0.022(2) -0.0064(16) -0.0065(17) 0.0010(17)
C00J 0.033(2) 0.024(2) 0.021(2) -0.0031(17) 0.0000(18) -0.0042(17)
C00K 0.0159(19) 0.0154(18) 0.0211(19) -0.0080(15) -0.0019(15) -0.0016(14)
C00L 0.018(2) 0.021(2) 0.022(2) -0.0113(16) -0.0079(16) 0.0043(15)
C00M 0.022(2) 0.0176(19) 0.027(2) -0.0074(16) -0.0018(17) 0.0055(16)
C00N 0.024(2) 0.022(2) 0.027(2) -0.0078(17) 0.0038(17) 0.0023(16)
C00P 0.018(2) 0.023(2) 0.025(2) -0.0077(16) -0.0008(16) 0.0024(16)
C00Q 0.018(2) 0.029(2) 0.0191(19) -0.0108(17) -0.0016(16) 0.0060(16)
C00R 0.030(2) 0.016(2) 0.030(2) 0.0000(17) -0.0038(18) -0.0043(16)
C00S 0.019(2) 0.0152(18) 0.022(2) -0.0035(15) -0.0025(16) 0.0036(15)
C00T 0.044(3) 0.024(2) 0.027(2) -0.0123(18) -0.0041(19) 0.0007(19)
C00U 0.022(2) 0.024(2) 0.026(2) -0.0086(17) -0.0015(17) 0.0014(16)
C00V 0.025(2) 0.036(2) 0.031(2) -0.0147(19) 0.0068(18) -0.0050(18)
C00W 0.025(2) 0.022(2) 0.038(2) -0.0092(18) -0.0068(19) -0.0056(17)
C00X 0.032(2) 0.022(2) 0.033(2) -0.0129(18) -0.0058(19) -0.0055(17)
C00Y 0.020(2) 0.0172(19) 0.0166(18) -0.0035(15) -0.0054(15) 0.0018(15)
C00Z 0.021(2) 0.033(2) 0.030(2) -0.0145(19) -0.0045(17) 0.0070(17)
C01A 0.051(3) 0.055(3) 0.029(2) -0.017(2) -0.021(2) 0.027(2)
C01B 0.032(2) 0.018(2) 0.029(2) -0.0064(17) -0.0055(19) 0.0015(17)
C01C 0.031(2) 0.029(2) 0.029(2) 0.0030(18) -0.0093(19) -0.0045(18)
C01D 0.071(3) 0.030(2) 0.023(2) -0.0096(19) -0.008(2) 0.011(2)
C01E 0.043(3) 0.033(2) 0.032(2) -0.015(2) -0.007(2) -0.006(2)
C01F 0.028(2) 0.029(2) 0.026(2) -0.0096(18) 0.0001(18) -0.0062(18)
C01G 0.029(2) 0.026(2) 0.035(2) -0.0168(19) -0.0043(19) 0.0036(18)
C01H 0.030(2) 0.023(2) 0.042(3) -0.0070(19) 0.004(2) 0.0108(18)
C01J 0.039(3) 0.028(2) 0.042(3) -0.018(2) -0.012(2) 0.0139(19)
C01K 0.026(2) 0.027(2) 0.031(2) -0.0154(18) 0.0021(18) -0.0047(17)
C01L 0.020(2) 0.0165(19) 0.032(2) -0.0114(17) 0.0021(17) -0.0042(15)
C01M 0.024(2) 0.028(2) 0.034(2) -0.0125(19) 0.0021(18) -0.0090(17)
C01N 0.025(2) 0.027(2) 0.047(3) -0.016(2) -0.007(2) 0.0048(17)
C01O 0.024(2) 0.028(2) 0.031(2) -0.0050(18) -0.0076(18) -0.0069(17)
C01P 0.028(2) 0.036(2) 0.031(2) -0.018(2) 0.0043(19) -0.0096(19)
C01Q 0.038(3) 0.037(3) 0.031(2) -0.016(2) -0.009(2) 0.012(2)
C01R 0.035(3) 0.040(3) 0.030(2) -0.005(2) -0.015(2) -0.003(2)
C01S 0.024(2) 0.049(3) 0.037(3) -0.022(2) -0.0021(19) 0.005(2)
C01T 0.045(3) 0.044(3) 0.042(3) -0.030(2) -0.008(2) 0.006(2)
C01U 0.031(2) 0.023(2) 0.043(3) -0.012(2) 0.010(2) -0.0085(18)
C01V 0.046(3) 0.055(3) 0.026(2) -0.022(2) 0.003(2) -0.012(2)
C01W 0.021(2) 0.040(3) 0.031(2) -0.018(2) -0.0045(18) 0.0026(18)
C01X 0.045(3) 0.043(3) 0.024(2) 0.000(2) -0.004(2) -0.007(2)
C01Y 0.029(3) 0.063(3) 0.034(3) -0.017(2) -0.014(2) 0.002(2)
C01Z 0.041(3) 0.029(2) 0.049(3) -0.018(2) -0.009(2) 0.017(2)
C02A 0.023(3) 0.066(4) 0.065(4) -0.029(3) 0.000(2) 0.006(2)
C02B 0.030(3) 0.068(4) 0.076(4) -0.055(3) 0.026(3) -0.020(3)
C02C 0.024(3) 0.067(4) 0.057(3) -0.029(3) -0.013(2) 0.004(2)
C02D 0.027(3) 0.043(3) 0.090(4) -0.032(3) 0.012(3) 0.008(2)
C02E 0.037(3) 0.057(3) 0.078(4) -0.030(3) -0.016(3) 0.028(2)
C02F 0.034(3) 0.045(3) 0.107(5) -0.044(3) -0.033(3) 0.016(2)
C02I 0.038(3) 0.068(4) 0.140(6) -0.055(4) -0.045(4) 0.022(3)
C02J 0.097(6) 0.139(7) 0.118(7) -0.083(6) -0.032(5) 0.071(5)
C02K 0.115(7) 0.167(9) 0.059(5) -0.022(5) -0.019(4) 0.083(6)
C010 0.024(2) 0.019(2) 0.028(2) -0.0084(17) -0.0038(17) -0.0004(16)
C011 0.023(2) 0.042(3) 0.026(2) -0.0060(19) -0.0029(18) 0.0012(19)
C012 0.037(3) 0.021(2) 0.032(2) -0.0139(18) 0.0015(19) 0.0044(18)
C013 0.021(2) 0.021(2) 0.028(2) -0.0094(17) 0.0035(17) -0.0029(16)
C014 0.019(2) 0.027(2) 0.030(2) -0.0126(18) -0.0007(17) 0.0006(16)
C015 0.023(2) 0.027(2) 0.026(2) -0.0118(17) -0.0020(17) -0.0009(17)
C016 0.031(2) 0.023(2) 0.027(2) -0.0043(17) -0.0009(18) -0.0032(17)
C017 0.018(2) 0.0176(19) 0.0193(19) -0.0057(15) -0.0023(15) 0.0023(15)
C018 0.029(2) 0.021(2) 0.043(3) -0.0160(19) -0.013(2) 0.0116(17)
C019 0.017(2) 0.027(2) 0.024(2) -0.0093(17) -0.0051(16) 0.0006(16)
C020 0.017(2) 0.0185(19) 0.028(2) -0.0086(16) -0.0020(16) 0.0048(15)
C021 0.024(2) 0.031(2) 0.031(2) -0.0044(19) 0.0003(18) -0.0014(18)
C022 0.015(2) 0.036(3) 0.060(3) -0.011(2) -0.003(2) 0.0067(18)
C023 0.029(2) 0.028(2) 0.037(2) -0.0143(19) -0.0095(19) 0.0011(18)
C024 0.024(2) 0.026(2) 0.055(3) -0.013(2) -0.001(2) 0.0030(18)
C026 0.029(2) 0.026(2) 0.053(3) -0.014(2) -0.010(2) -0.0056(19)
C027 0.039(3) 0.069(4) 0.041(3) -0.036(3) 0.018(2) -0.028(3)
C028 0.030(2) 0.028(2) 0.040(3) -0.003(2) 0.000(2) -0.0086(19)
C029 0.030(3) 0.069(4) 0.045(3) -0.031(3) 0.007(2) 0.006(2)

loop_
_atom_type_symbol
_atom_type_description
_atom_type_scat_dispersion_real
_atom_type_scat_dispersion_imag
_atom_type_scat_source
C C 0.0033 0.0016 'International Tables Vol C Tables 4.2.6.8 and 6.1.1.4'
H H 0.0000 0.0000 'International Tables Vol C Tables 4.2.6.8 and 6.1.1.4'
N N 0.0061 0.0033 'International Tables Vol C Tables 4.2.6.8 and 6.1.1.4'
O O 0.0106 0.0060 'International Tables Vol C Tables 4.2.6.8 and 6.1.1.4'
Cu Cu 0.3201 1.2651 'International Tables Vol C Tables 4.2.6.8 and 6.1.1.4'
P P 0.1023 0.0942 'International Tables Vol C Tables 4.2.6.8 and 6.1.1.4'
Cl Cl 0.1484 0.1585 'International Tables Vol C Tables 4.2.6.8 and 6.1.1.4'

loop_
_geom_angle_atom_site_label_1
_geom_angle_atom_site_label_2
_geom_angle_atom_site_label_3
_geom_angle
_geom_angle_site_symmetry_1
_geom_angle_site_symmetry_3
_geom_angle_publ_flag
N00H Cu1 P1 120.06(9) . . ?
N00H Cu1 Cl1 94.52(9) . . ?
P1 Cu1 Cl1 106.10(4) . . ?
N00H Cu1 Cu4 91.53(9) . . ?
P1 Cu1 Cu4 124.20(3) . . ?
Cl1 Cu1 Cu4 116.54(3) . . ?
N00H Cu1 Cu2 116.83(9) . . ?
P1 Cu1 Cu2 121.19(3) . . ?
Cl1 Cu1 Cu2 55.07(2) . . ?
Cu4 Cu1 Cu2 66.146(17) . . ?
N00H Cu1 Cu3 144.46(9) . . ?
P1 Cu1 Cu3 80.40(3) . . ?
Cl1 Cu1 Cu3 107.89(3) . . ?
Cu4 Cu1 Cu3 54.007(15) . . ?
Cu2 Cu1 Cu3 61.054(15) . . ?
N00F Cu2 P2 123.30(9) . . ?
N00F Cu2 Cl1 93.78(9) . . ?
P2 Cu2 Cl1 114.40(4) . . ?
N00F Cu2 Cu1 118.53(9) . . ?
P2 Cu2 Cu1 118.04(3) . . ?
Cl1 Cu2 Cu1 56.03(2) . . ?
N00F Cu2 Cu3 87.20(8) . . ?
P2 Cu2 Cu3 121.72(3) . . ?
Cl1 Cu2 Cu3 110.82(3) . . ?
Cu1 Cu2 Cu3 63.521(16) . . ?
N00F Cu2 Cu4 138.27(8) . . ?
P2 Cu2 Cu4 79.31(3) . . ?
Cl1 Cu2 Cu4 108.59(3) . . ?
Cu1 Cu2 Cu4 56.599(15) . . ?
Cu3 Cu2 Cu4 52.308(14) . . ?
N00G Cu3 P3 118.97(9) . . ?
N00G Cu3 Cl2 92.51(9) . . ?
P3 Cu3 Cl2 112.48(4) . . ?
N00G Cu3 Cu4 116.57(8) . . ?
P3 Cu3 Cu4 123.92(3) . . ?
Cl2 Cu3 Cu4 57.34(2) . . ?
N00G Cu3 Cu2 138.11(9) . . ?
P3 Cu3 Cu2 78.74(3) . . ?
Cl2 Cu3 Cu2 116.60(3) . . ?
Cu4 Cu3 Cu2 65.181(16) . . ?
N00G Cu3 Cu1 88.71(8) . . ?
P3 Cu3 Cu1 129.29(3) . . ?
Cl2 Cu3 Cu1 107.18(3) . . ?
Cu4 Cu3 Cu1 57.900(15) . . ?
Cu2 Cu3 Cu1 55.425(15) . . ?
N00E Cu4 P4 111.15(9) . . ?
N00E Cu4 Cl2 94.79(8) . . ?
P4 Cu4 Cl2 110.80(4) . . ?
N00E Cu4 Cu3 116.38(8) . . ?
P4 Cu4 Cu3 131.54(3) . . ?
Cl2 Cu4 Cu3 57.32(2) . . ?
N00E Cu4 Cu1 140.93(8) . . ?
P4 Cu4 Cu1 81.30(3) . . ?
Cl2 Cu4 Cu1 115.84(3) . . ?
Cu3 Cu4 Cu1 68.092(17) . . ?
N00E Cu4 Cu2 89.11(8) . . ?
P4 Cu4 Cu2 128.42(3) . . ?
Cl2 Cu4 Cu2 114.18(3) . . ?
Cu3 Cu4 Cu2 62.511(16) . . ?
Cu1 Cu4 Cu2 57.255(16) . . ?
Cu2 Cl1 Cu1 68.90(3) . . ?
Cu3 Cl2 Cu4 65.33(3) . . ?
O3 Cl3 O1 108.6(3) . . ?
O3 Cl3 O2 111.7(3) . . ?
O1 Cl3 O2 104.8(4) . . ?
O3 Cl3 O4 110.1(3) . . ?
O1 Cl3 O4 108.7(3) . . ?
O2 Cl3 O4 112.7(2) . . ?
C014 P1 C00Q 105.76(17) . . ?
C014 P1 C00L 102.62(17) . . ?
C00Q P1 C00L 102.56(17) . . ?
C014 P1 Cu1 118.09(13) . . ?
C00Q P1 Cu1 109.82(12) . . ?
C00L P1 Cu1 116.40(12) . . ?
C00M P2 C00S 104.19(17) . . ?
C00M P2 C00K 101.61(17) . . ?
C00S P2 C00K 100.11(16) . . ?
C00M P2 Cu2 116.81(13) . . ?
C00S P2 Cu2 116.98(12) . . ?
C00K P2 Cu2 114.72(12) . . ?
C017 P3 C01L 102.24(17) . . ?
C017 P3 C00Y 103.47(16) . . ?
C01L P3 C00Y 102.33(16) . . ?
C017 P3 Cu3 111.57(12) . . ?
C01L P3 Cu3 117.64(13) . . ?
C00Y P3 Cu3 117.58(12) . . ?
C00P P4 C019 106.54(17) . . ?
C00P P4 C020 100.16(17) . . ?
C019 P4 C020 103.75(17) . . ?
C00P P4 Cu4 119.93(12) . . ?
C019 P4 Cu4 112.55(12) . . ?
C020 P4 Cu4 112.12(12) . . ?
C00I N00E C00K 118.0(3) . . ?
C00I N00E Cu4 114.1(3) . . ?
C00K N00E Cu4 127.7(2) . . ?
C017 N00F C00R 117.3(3) . . ?
C017 N00F Cu2 125.3(2) . . ?
C00R N00F Cu2 117.2(2) . . ?
C010 N00G C00L 118.3(3) . . ?
C010 N00G Cu3 113.2(3) . . ?
C00L N00G Cu3 128.4(2) . . ?
C020 N00H C021 118.4(3) . . ?
C020 N00H Cu1 124.2(2) . . ?
C021 N00H Cu1 117.3(3) . . ?
N00E C00I C00J 123.5(4) . . ?
N00E C00I H00A 118.2 . . ?
C00J C00I H00A 118.2 . . ?
C00V C00J C00I 118.2(4) . . ?
C00V C00J H00B 120.9 . . ?
C00I C00J H00B 120.9 . . ?
N00E C00K C00N 121.7(3) . . ?
N00E C00K P2 114.1(3) . . ?
C00N C00K P2 124.1(3) . . ?
N00G C00L C00Z 121.5(3) . . ?
N00G C00L P1 115.0(3) . . ?
C00Z C00L P1 123.5(3) . . ?
C02F C00M C01J 118.0(4) . . ?
C02F C00M P2 116.2(3) . . ?
C01J C00M P2 125.7(3) . . ?
C00V C00N C00K 118.3(4) . . ?
C00V C00N H00C 120.9 . . ?
C00K C00N H00C 120.9 . . ?
C00U C00P C01N 118.2(4) . . ?
C00U C00P P4 119.0(3) . . ?
C01N C00P P4 122.6(3) . . ?
C011 C00Q C00T 119.4(4) . . ?
C011 C00Q P1 122.4(3) . . ?
C00T C00Q P1 117.8(3) . . ?
N00F C00R C01C 123.4(4) . . ?
N00F C00R H00D 118.3 . . ?
C01C C00R H00D 118.3 . . ?
C01K C00S C01F 118.3(3) . . ?
C01K C00S P2 118.6(3) . . ?
C01F C00S P2 123.1(3) . . ?
C01D C00T C00Q 120.6(4) . . ?
C01D C00T H00E 119.7 . . ?
C00Q C00T H00E 119.7 . . ?
C00P C00U C012 120.7(4) . . ?
C00P C00U H00F 119.7 . . ?
C012 C00U H00F 119.7 . . ?
C00J C00V C00N 120.2(4) . . ?
C00J C00V H00G 119.9 . . ?
C00N C00V H00G 119.9 . . ?
C01E C00W C01U 120.0(4) . . ?
C01E C00W H00H 120.0 . . ?
C01U C00W H00H 120.0 . . ?
C01M C00X C01G 119.7(4) . . ?
C01M C00X H00I 120.1 . . ?
C01G C00X H00I 120.1 . . ?
C013 C00Y C015 118.6(3) . . ?
C013 C00Y P3 123.8(3) . . ?
C015 C00Y P3 117.4(3) . . ?
C018 C00Z C00L 119.4(4) . . ?
C018 C00Z H00J 120.3 . . ?
C00L C00Z H00J 120.3 . . ?
C01Y C01A C01D 120.0(4) . . ?
C01Y C01A H01A 120.0 . . ?
C01D C01A H01A 120.0 . . ?
C018 C01B C010 118.9(4) . . ?
C018 C01B H01B 120.5 . . ?
C010 C01B H01B 120.5 . . ?
C00R C01C C01R 119.2(4) . . ?
C00R C01C H01C 120.4 . . ?
C01R C01C H01C 120.4 . . ?
C00T C01D C01A 119.6(4) . . ?
C00T C01D H01D 120.2 . . ?
C01A C01D H01D 120.2 . . ?
C00W C01E C01F 119.6(4) . . ?
C00W C01E H01E 120.2 . . ?
C01F C01E H01E 120.2 . . ?
C01E C01F C00S 121.3(4) . . ?
C01E C01F H01F 119.4 . . ?
C00S C01F H01F 119.4 . . ?
C00X C01G C015 119.8(4) . . ?
C00X C01G H01G 120.1 . . ?
C015 C01G H01G 120.1 . . ?
C012 C01H C022 120.5(4) . . ?
C012 C01H H01H 119.8 . . ?
C022 C01H H01H 119.8 . . ?
C01Z C01J C00M 120.6(4) . . ?
C01Z C01J H01I 119.7 . . ?
C00M C01J H01I 119.7 . . ?
C01U C01K C00S 120.4(4) . . ?
C01U C01K H01J 119.8 . . ?
C00S C01K H01J 119.8 . . ?
C01P C01L C024 119.3(4) . . ?
C01P C01L P3 118.4(3) . . ?
C024 C01L P3 122.1(3) . . ?
C013 C01M C00X 120.4(4) . . ?
C013 C01M H01K 119.8 . . ?
C00X C01M H01K 119.8 . . ?
C00P C01N C022 120.8(4) . . ?
C00P C01N H01L 119.6 . . ?
C022 C01N H01L 119.6 . . ?
C01R C01O C017 119.4(4) . . ?
C01R C01O H01M 120.3 . . ?
C017 C01O H01M 120.3 . . ?
C027 C01P C01L 120.4(4) . . ?
C027 C01P H01N 119.8 . . ?
C01L C01P H01N 119.8 . . ?
C01T C01Q C019 121.2(4) . . ?
C01T C01Q H01O 119.4 . . ?
C019 C01Q H01O 119.4 . . ?
C01C C01R C01O 118.6(4) . . ?
C01C C01R H01P 120.7 . . ?
C01O C01R H01P 120.7 . . ?
C029 C01S C014 121.1(4) . . ?
C029 C01S H01Q 119.5 . . ?
C014 C01S H01Q 119.5 . . ?
C01Q C01T C01V 119.9(4) . . ?
C01Q C01T H01R 120.1 . . ?
C01V C01T H01R 120.1 . . ?
C00W C01U C01K 120.4(4) . . ?
C00W C01U H01S 119.8 . . ?
C01K C01U H01S 119.8 . . ?
C01X C01V C01T 119.3(4) . . ?
C01X C01V H01T 120.3 . . ?
C01T C01V H01T 120.3 . . ?
C02C C01W C014 120.1(4) . . ?
C02C C01W H01U 119.9 . . ?
C014 C01W H01U 119.9 . . ?
C01V C01X C016 121.5(4) . . ?
C01V C01X H01V 119.3 . . ?
C016 C01X H01V 119.3 . . ?
C01A C01Y C011 120.0(4) . . ?
C01A C01Y H01W 120.0 . . ?
C011 C01Y H01W 120.0 . . ?
C02E C01Z C01J 120.9(4) . . ?
C02E C01Z H01X 119.6 . . ?
C01J C01Z H01X 119.6 . . ?
C029 C02A C02C 120.1(4) . . ?
C029 C02A H02A 119.9 . . ?
C02C C02A H02A 119.9 . . ?
C02D C02B C027 120.6(4) . . ?
C02D C02B H02B 119.7 . . ?
C027 C02B H02B 119.7 . . ?
C02A C02C C01W 120.4(4) . . ?
C02A C02C H02C 119.8 . . ?
C01W C02C H02C 119.8 . . ?
C02B C02D C024 120.4(5) . . ?
C02B C02D H02D 119.8 . . ?
C024 C02D H02D 119.8 . . ?
C01Z C02E C02I 119.2(4) . . ?
C01Z C02E H02E 120.4 . . ?
C02I C02E H02E 120.4 . . ?
C00M C02F C02I 120.6(5) . . ?
C00M C02F H02F 119.7 . . ?
C02I C02F H02F 119.7 . . ?
C02E C02I C02F 120.7(5) . . ?
C02E C02I H02G 119.7 . . ?
C02F C02I H02G 119.7 . . ?
C02K C02J Cl02 101.8(7) . . ?
C02K C02J H02H 111.4 . . ?
Cl02 C02J H02H 111.4 . . ?
C02K C02J H02I 111.4 . . ?
Cl02 C02J H02I 111.4 . . ?
H02H C02J H02I 109.3 . . ?
C02J C02K Cl01 100.3(6) . . ?
C02J C02K H02J 111.7 . . ?
Cl01 C02K H02J 111.7 . . ?
C02J C02K H02K 111.7 . . ?
Cl01 C02K H02K 111.7 . . ?
H02J C02K H02K 109.5 . . ?
N00G C010 C01B 122.9(4) . . ?
N00G C010 H01Y 118.6 . . ?
C01B C010 H01Y 118.6 . . ?
C00Q C011 C01Y 120.4(4) . . ?
C00Q C011 H01Z 119.8 . . ?
C01Y C011 H01Z 119.8 . . ?
C01H C012 C00U 120.2(4) . . ?
C01H C012 H02L 119.9 . . ?
C00U C012 H02L 119.9 . . ?
C01M C013 C00Y 120.6(4) . . ?
C01M C013 H02M 119.7 . . ?
C00Y C013 H02M 119.7 . . ?
C01W C014 C01S 118.5(4) . . ?
C01W C014 P1 117.9(3) . . ?
C01S C014 P1 123.6(3) . . ?
C01G C015 C00Y 120.7(4) . . ?
C01G C015 H02N 119.6 . . ?
C00Y C015 H02N 119.6 . . ?
C01X C016 C019 119.6(4) . . ?
C01X C016 H02O 120.2 . . ?
C019 C016 H02O 120.2 . . ?
N00F C017 C01O 122.1(3) . . ?
N00F C017 P3 113.9(3) . . ?
C01O C017 P3 124.0(3) . . ?
C01B C018 C00Z 119.0(4) . . ?
C01B C018 H02P 120.5 . . ?
C00Z C018 H02P 120.5 . . ?
C016 C019 C01Q 118.5(4) . . ?
C016 C019 P4 122.4(3) . . ?
C01Q C019 P4 118.3(3) . . ?
N00H C020 C023 122.2(3) . . ?
N00H C020 P4 113.0(3) . . ?
C023 C020 P4 124.7(3) . . ?
N00H C021 C028 122.4(4) . . ?
N00H C021 H02Q 118.8 . . ?
C028 C021 H02Q 118.8 . . ?
C01H C022 C01N 119.6(4) . . ?
C01H C022 H02R 120.2 . . ?
C01N C022 H02R 120.2 . . ?
C026 C023 C020 118.6(4) . . ?
C026 C023 H02S 120.7 . . ?
C020 C023 H02S 120.7 . . ?
C02D C024 C01L 119.5(5) . . ?
C02D C024 H02T 120.2 . . ?
C01L C024 H02T 120.2 . . ?
C028 C026 C023 119.1(4) . . ?
C028 C026 H02U 120.5 . . ?
C023 C026 H02U 120.5 . . ?
C02B C027 C01P 119.8(5) . . ?
C02B C027 H02V 120.1 . . ?
C01P C027 H02V 120.1 . . ?
C021 C028 C026 119.3(4) . . ?
C021 C028 H02W 120.4 . . ?
C026 C028 H02W 120.4 . . ?
C02A C029 C01S 119.8(5) . . ?
C02A C029 H02X 120.1 . . ?
C01S C029 H02X 120.1 . . ?

loop_
_geom_bond_atom_site_label_1
_geom_bond_atom_site_label_2
_geom_bond_distance
_geom_bond_site_symmetry_2
_geom_bond_publ_flag
Cu1 N00H 2.078(3) . ?
Cu1 P1 2.2318(10) . ?
Cu1 Cl1 2.4378(10) . ?
Cu1 Cu4 2.7222(6) . ?
Cu1 Cu2 2.7425(6) . ?
Cu1 Cu3 2.9814(6) . ?
Cu2 N00F 2.095(3) . ?
Cu2 P2 2.2459(10) . ?
Cu2 Cl1 2.4100(10) . ?
Cu2 Cu3 2.9147(6) . ?
Cu2 Cu4 2.9822(6) . ?
Cu3 N00G 2.066(3) . ?
Cu3 P3 2.2187(10) . ?
Cu3 Cl2 2.4082(10) . ?
Cu3 Cu4 2.5999(6) . ?
Cu4 N00E 2.063(3) . ?
Cu4 P4 2.2130(10) . ?
Cu4 Cl2 2.4088(10) . ?
Cl01 C02K 1.952(10) . ?
Cl02 C02J 1.896(9) . ?
Cl3 O3 1.393(4) . ?
Cl3 O1 1.405(5) . ?
Cl3 O2 1.425(5) . ?
Cl3 O4 1.453(4) . ?
P1 C014 1.822(4) . ?
P1 C00Q 1.836(4) . ?
P1 C00L 1.839(4) . ?
P2 C00M 1.834(4) . ?
P2 C00S 1.836(4) . ?
P2 C00K 1.845(4) . ?
P3 C017 1.830(4) . ?
P3 C01L 1.831(4) . ?
P3 C00Y 1.832(4) . ?
P4 C00P 1.822(4) . ?
P4 C019 1.824(4) . ?
P4 C020 1.839(4) . ?
N00E C00I 1.343(5) . ?
N00E C00K 1.353(5) . ?
N00F C017 1.346(5) . ?
N00F C00R 1.352(5) . ?
N00G C010 1.345(5) . ?
N00G C00L 1.352(5) . ?
N00H C020 1.343(5) . ?
N00H C021 1.344(5) . ?
C00I C00J 1.376(6) . ?
C00I H00A 0.9300 . ?
C00J C00V 1.370(6) . ?
C00J H00B 0.9300 . ?
C00K C00N 1.396(5) . ?
C00L C00Z 1.390(5) . ?
C00M C02F 1.358(6) . ?
C00M C01J 1.384(5) . ?
C00N C00V 1.386(6) . ?
C00N H00C 0.9300 . ?
C00P C00U 1.388(5) . ?
C00P C01N 1.392(5) . ?
C00Q C011 1.377(5) . ?
C00Q C00T 1.387(6) . ?
C00R C01C 1.370(6) . ?
C00R H00D 0.9300 . ?
C00S C01K 1.390(5) . ?
C00S C01F 1.393(5) . ?
C00T C01D 1.382(6) . ?
C00T H00E 0.9300 . ?
C00U C012 1.393(5) . ?
C00U H00F 0.9300 . ?
C00V H00G 0.9300 . ?
C00W C01E 1.373(6) . ?
C00W C01U 1.385(6) . ?
C00W H00H 0.9300 . ?
C00X C01M 1.383(6) . ?
C00X C01G 1.387(6) . ?
C00X H00I 0.9300 . ?
C00Y C013 1.393(5) . ?
C00Y C015 1.393(5) . ?
C00Z C018 1.386(6) . ?
C00Z H00J 0.9300 . ?
C01A C01Y 1.378(7) . ?
C01A C01D 1.390(7) . ?
C01A H01A 0.9300 . ?
C01B C018 1.375(6) . ?
C01B C010 1.382(5) . ?
C01B H01B 0.9300 . ?
C01C C01R 1.371(6) . ?
C01C H01C 0.9300 . ?
C01D H01D 0.9300 . ?
C01E C01F 1.389(5) . ?
C01E H01E 0.9300 . ?
C01F H01F 0.9300 . ?
C01G C015 1.388(5) . ?
C01G H01G 0.9300 . ?
C01H C012 1.363(6) . ?
C01H C022 1.376(6) . ?
C01H H01H 0.9300 . ?
C01J C01Z 1.375(6) . ?
C01J H01I 0.9300 . ?
C01K C01U 1.387(5) . ?
C01K H01J 0.9300 . ?
C01L C01P 1.386(6) . ?
C01L C024 1.392(6) . ?
C01M C013 1.381(5) . ?
C01M H01K 0.9300 . ?
C01N C022 1.394(6) . ?
C01N H01L 0.9300 . ?
C01O C01R 1.388(6) . ?
C01O C017 1.388(5) . ?
C01O H01M 0.9300 . ?
C01P C027 1.385(6) . ?
C01P H01N 0.9300 . ?
C01Q C01T 1.364(6) . ?
C01Q C019 1.398(6) . ?
C01Q H01O 0.9300 . ?
C01R H01P 0.9300 . ?
C01S C029 1.380(6) . ?
C01S C014 1.392(6) . ?
C01S H01Q 0.9300 . ?
C01T C01V 1.390(7) . ?
C01T H01R 0.9300 . ?
C01U H01S 0.9300 . ?
C01V C01X 1.364(7) . ?
C01V H01T 0.9300 . ?
C01W C02C 1.384(6) . ?
C01W C014 1.384(5) . ?
C01W H01U 0.9300 . ?
C01X C016 1.382(6) . ?
C01X H01V 0.9300 . ?
C01Y C011 1.390(6) . ?
C01Y H01W 0.9300 . ?
C01Z C02E 1.336(7) . ?
C01Z H01X 0.9300 . ?
C02A C029 1.365(7) . ?
C02A C02C 1.382(7) . ?
C02A H02A 0.9300 . ?
C02B C02D 1.366(8) . ?
C02B C027 1.373(8) . ?
C02B H02B 0.9300 . ?
C02C H02C 0.9300 . ?
C02D C024 1.390(6) . ?
C02D H02D 0.9300 . ?
C02E C02I 1.370(7) . ?
C02E H02E 0.9300 . ?
C02F C02I 1.375(7) . ?
C02F H02F 0.9300 . ?
C02I H02G 0.9300 . ?
C02J C02K 1.360(10) . ?
C02J H02H 0.9700 . ?
C02J H02I 0.9700 . ?
C02K H02J 0.9700 . ?
C02K H02K 0.9700 . ?
C010 H01Y 0.9300 . ?
C011 H01Z 0.9300 . ?
C012 H02L 0.9300 . ?
C013 H02M 0.9300 . ?
C015 H02N 0.9300 . ?
C016 C019 1.386(5) . ?
C016 H02O 0.9300 . ?
C018 H02P 0.9300 . ?
C020 C023 1.395(5) . ?
C021 C028 1.377(6) . ?
C021 H02Q 0.9300 . ?
C022 H02R 0.9300 . ?
C023 C026 1.383(6) . ?
C023 H02S 0.9300 . ?
C024 H02T 0.9300 . ?
C026 C028 1.380(6) . ?
C026 H02U 0.9300 . ?
C027 H02V 0.9300 . ?
C028 H02W 0.9300 . ?
C029 H02X 0.9300 . ?
